data_7058479
loop_
_publ_author_name
'Xu, Minxian'
'Cheng, Guangbin'
'Xiong, Hualin'
'Wang, Bohan'
'Ju, Xuehai'
'Yang, Hongwei'

_publ_section_title
;
 Synthesis of high-performance insensitive energetic materials based on
 nitropyrazole and 1,2,4-triazole
;
_journal_issue 28
_journal_name_full 'New Journal of Chemistry'
_journal_page_first 11157
_journal_paper_doi 10.1039/C9NJ01445D
_journal_volume 43
_journal_year 2019
_chemical_formula_moiety 'C7 H5 N13 O6, H2 O'
_chemical_formula_sum 'C7 H7 N13 O7'
_chemical_formula_weight 385.26
_space_group_crystal_system triclinic
_space_group_IT_number 2
_space_group_name_Hall '-P 1'
_space_group_name_H-M_alt 'P -1'
_symmetry_space_group_name_Hall '-P 1'
_symmetry_space_group_name_H-M 'P -1'
_atom_sites_solution_hydrogens difmap
_atom_sites_solution_primary dual
_audit_creation_date 2019-06-03
_audit_creation_method
;
Olex2 1.2
(compiled 2018.05.29 svn.r3508 for OlexSys, GUI svn.r5506)
;
_audit_update_record
;
2019-06-04 deposited with the CCDC.    2019-06-13 downloaded from the CCDC.
;
_cell_angle_alpha 83.380(5)
_cell_angle_beta 66.139(5)
_cell_angle_gamma 76.502(5)
_cell_formula_units_Z 2
_cell_length_a 8.6518(13)
_cell_length_b 8.7863(13)
_cell_length_c 9.9600(14)
_cell_measurement_reflns_used 1461
_cell_measurement_temperature 173(2)
_cell_measurement_theta_max 25.23
_cell_measurement_theta_min 3.17
_cell_volume 673.11(17)
_computing_cell_refinement 'SCALE3 ABSPACK'
_computing_data_collection crysalispro
_computing_data_reduction 'SCALE3 ABSPACK'
_computing_molecular_graphics 'Olex2 (Dolomanov et al., 2009)'
_computing_publication_material 'Olex2 (Dolomanov et al., 2009)'
_computing_structure_refinement 'ShelXL (Sheldrick, 2015)'
_computing_structure_solution 'ShelXT (Sheldrick, 2015)'
_diffrn_ambient_temperature 172.9
_diffrn_measured_fraction_theta_full 0.984
_diffrn_measured_fraction_theta_max 0.984
_diffrn_measurement_device_type 'XtaLAB AFC12 (RINC): Kappa single'
_diffrn_measurement_method 'phi and omega scans'
_diffrn_radiation_monochromator graphite
_diffrn_radiation_type MoK\a
_diffrn_radiation_wavelength 0.71073
_diffrn_reflns_av_R_equivalents 0.0812
_diffrn_reflns_av_unetI/netI 0.0966
_diffrn_reflns_Laue_measured_fraction_full 0.984
_diffrn_reflns_Laue_measured_fraction_max 0.984
_diffrn_reflns_limit_h_max 10
_diffrn_reflns_limit_h_min -10
_diffrn_reflns_limit_k_max 10
_diffrn_reflns_limit_k_min -10
_diffrn_reflns_limit_l_max 11
_diffrn_reflns_limit_l_min -11
_diffrn_reflns_number 5838
_diffrn_reflns_point_group_measured_fraction_full 0.984
_diffrn_reflns_point_group_measured_fraction_max 0.984
_diffrn_reflns_theta_full 25.021
_diffrn_reflns_theta_max 25.021
_diffrn_reflns_theta_min 3.167
_exptl_absorpt_coefficient_mu 0.169
_exptl_absorpt_correction_T_max 0.7452
_exptl_absorpt_correction_T_min 0.6123
_exptl_absorpt_correction_type empirical
_exptl_absorpt_process_details
;
CrysAlisPro 1.171.39.28b (Rigaku Oxford Diffraction, 2015)
Empirical absorption correction using spherical harmonics,
 implemented in SCALE3 ABSPACK scaling algorithm.
;
_exptl_crystal_colour colourless
_exptl_crystal_colour_primary colourless
_exptl_crystal_density_diffrn 1.901
_exptl_crystal_description block
_exptl_crystal_F_000 392
_exptl_crystal_size_max 0.09
_exptl_crystal_size_mid 0.07
_exptl_crystal_size_min 0.05
_refine_diff_density_max 0.414
_refine_diff_density_min -0.413
_refine_diff_density_rms 0.090
_refine_ls_extinction_coef 0.019(4)
_refine_ls_extinction_expression Fc^*^=kFc[1+0.001xFc^2^\l^3^/sin(2\q)]^-1/4^
_refine_ls_extinction_method 'SHELXL-2018/3 (Sheldrick 2018)'
_refine_ls_goodness_of_fit_ref 1.037
_refine_ls_hydrogen_treatment mixed
_refine_ls_matrix_type full
_refine_ls_number_parameters 263
_refine_ls_number_reflns 2337
_refine_ls_number_restraints 10
_refine_ls_restrained_S_all 1.035
_refine_ls_R_factor_all 0.1323
_refine_ls_R_factor_gt 0.0706
_refine_ls_shift/su_max 0.000
_refine_ls_shift/su_mean 0.000
_refine_ls_structure_factor_coef Fsqd
_refine_ls_weighting_details 'w=1/[\s^2^(Fo^2^)+(0.0753P)^2^+1.1053P] where P=(Fo^2^+2Fc^2^)/3'
_refine_ls_weighting_scheme calc
_refine_ls_wR_factor_gt 0.1505
_refine_ls_wR_factor_ref 0.1850
_reflns_Friedel_coverage 0.000
_reflns_number_gt 1438
_reflns_number_total 2337
_reflns_threshold_expression 'I > 2\s(I)'
_cod_data_source_file c9nj01445d2.cif
_cod_data_source_block 1
_cod_depositor_comments 'Adding full bibliography for 7058479--7058480.cif.'
_cod_database_code 7058479
_shelx_shelxl_version_number 2018/3
_shelx_space_group_comment
;
The symmetry employed for this shelxl refinement is uniquely defined
by the following loop, which should always be used as a source of
symmetry information in preference to the above space-group names.
They are only intended as comments.
;
_shelx_estimated_absorpt_t_max 0.992
_shelx_estimated_absorpt_t_min 0.985
_olex2_refinement_description
;
1. Fixed Uiso
 At 1.2 times of:
  All N(H) groups
 At 1.5 times of:
  All O(H,H) groups
2. Restrained distances
 N4-H4 \\sim N5-H5 \\sim N1-H1 \\sim N10-H10 \\sim N11-H11
 with sigma of 0.02
3.a Free rotating group:
 O7(H7A,H7B)
;
_olex2_submission_special_instructions 'No special instructions were received'

loop_
_space_group_symop_operation_xyz
'x, y, z'
'-x, -y, -z'

loop_
_atom_site_label
_atom_site_type_symbol
_atom_site_fract_x
_atom_site_fract_y
_atom_site_fract_z
_atom_site_U_iso_or_equiv
_atom_site_adp_type
_atom_site_occupancy
_atom_site_site_symmetry_order
_atom_site_calc_flag
_atom_site_refinement_flags_posn
C1 C 0.2868(7) 0.0847(6) -0.0514(5) 0.0238(12) Uani 1 1 d .
C2 C 0.3224(7) 0.2333(6) -0.0472(5) 0.0214(11) Uani 1 1 d .
C3 C 0.1890(7) 0.3062(6) 0.0740(5) 0.0233(12) Uani 1 1 d .
C4 C 0.5045(6) -0.1836(5) -0.3493(5) 0.0194(11) Uani 1 1 d .
C5 C 0.3782(7) -0.0464(6) -0.1507(5) 0.0212(11) Uani 1 1 d .
C6 C 0.0479(7) 0.6378(6) 0.3035(5) 0.0234(11) Uani 1 1 d .
C7 C 0.1457(7) 0.4596(6) 0.1367(5) 0.0237(11) Uani 1 1 d .
N1 N 0.0859(6) 0.2032(5) 0.1354(5) 0.0265(10) Uani 1 1 d D
H1 H -0.021(5) 0.210(7) 0.211(5) 0.032 Uiso 1 1 d DR
N2 N 0.1409(6) 0.0680(5) 0.0614(4) 0.0271(11) Uani 1 1 d .
N3 N 0.4029(6) -0.1903(5) -0.1033(4) 0.0272(11) Uani 1 1 d .
N4 N 0.4834(6) -0.2745(5) -0.2292(4) 0.0256(10) Uani 1 1 d D
H4 H 0.500(7) -0.381(4) -0.226(6) 0.031 Uiso 1 1 d DR
N5 N 0.4366(6) -0.0355(5) -0.2989(4) 0.0227(10) Uani 1 1 d D
H5 H 0.426(7) 0.052(4) -0.356(5) 0.027 Uiso 1 1 d DR
N6 N 0.5722(5) -0.2084(4) -0.4937(4) 0.0214(9) Uani 1 1 d .
N7 N 0.6382(6) -0.3573(5) -0.5354(5) 0.0254(10) Uani 1 1 d .
N8 N 0.4769(6) 0.2857(5) -0.1418(4) 0.0241(10) Uani 1 1 d .
N9 N 0.1460(6) 0.5919(5) 0.0629(4) 0.0278(10) Uani 1 1 d .
N10 N 0.0850(6) 0.7035(5) 0.1700(4) 0.0265(10) Uani 1 1 d D
H10 H 0.077(7) 0.808(4) 0.147(6) 0.032 Uiso 1 1 d DR
N11 N 0.0880(6) 0.4817(5) 0.2844(4) 0.0234(10) Uani 1 1 d D
H11 H 0.071(7) 0.412(5) 0.363(4) 0.028 Uiso 1 1 d DR
N12 N -0.0180(6) 0.6937(5) 0.4399(5) 0.0264(10) Uani 1 1 d .
N13 N -0.0810(6) 0.8493(5) 0.4507(5) 0.0294(11) Uani 1 1 d .
O1 O 0.7032(5) -0.3798(4) -0.6687(4) 0.0293(9) Uani 1 1 d .
O2 O 0.6370(5) -0.4676(4) -0.4433(4) 0.0312(9) Uani 1 1 d .
O3 O 0.4917(5) 0.4165(4) -0.1188(4) 0.0290(9) Uani 1 1 d .
O4 O 0.5881(5) 0.1977(4) -0.2367(4) 0.0349(10) Uani 1 1 d .
O5 O -0.1506(5) 0.9017(5) 0.5772(4) 0.0380(10) Uani 1 1 d .
O6 O -0.0749(6) 0.9341(4) 0.3413(4) 0.0383(10) Uani 1 1 d .
O7 O -0.2055(6) 0.2567(5) 0.3808(4) 0.0383(10) Uani 1 1 d .
H7A H -0.244181 0.342068 0.430887 0.057 Uiso 1 1 d G
H7B H -0.188812 0.182958 0.442774 0.057 Uiso 1 1 d G

loop_
_atom_site_aniso_label
_atom_site_aniso_U_11
_atom_site_aniso_U_22
_atom_site_aniso_U_33
_atom_site_aniso_U_23
_atom_site_aniso_U_13
_atom_site_aniso_U_12
C1 0.034(3) 0.016(3) 0.024(3) -0.001(2) -0.013(2) -0.008(2)
C2 0.027(3) 0.017(3) 0.020(3) 0.003(2) -0.010(2) -0.003(2)
C3 0.032(3) 0.017(3) 0.021(3) 0.003(2) -0.009(2) -0.009(2)
C4 0.024(3) 0.010(2) 0.024(3) -0.001(2) -0.010(2) 0.000(2)
C5 0.026(3) 0.018(3) 0.021(3) 0.000(2) -0.008(2) -0.007(2)
C6 0.026(3) 0.020(3) 0.022(3) 0.000(2) -0.007(2) -0.005(2)
C7 0.030(3) 0.020(3) 0.020(3) -0.001(2) -0.007(2) -0.008(2)
N1 0.033(3) 0.021(2) 0.023(2) -0.0041(18) -0.006(2) -0.006(2)
N2 0.036(3) 0.022(2) 0.022(2) -0.0046(18) -0.008(2) -0.007(2)
N3 0.044(3) 0.017(2) 0.019(2) -0.0011(17) -0.010(2) -0.006(2)
N4 0.043(3) 0.013(2) 0.020(2) -0.0005(18) -0.012(2) -0.005(2)
N5 0.032(3) 0.013(2) 0.023(2) 0.0003(17) -0.0108(19) -0.0047(19)
N6 0.029(2) 0.010(2) 0.019(2) -0.0036(16) -0.0053(18) 0.0008(18)
N7 0.032(3) 0.017(2) 0.029(3) 0.0004(19) -0.015(2) -0.004(2)
N8 0.033(3) 0.015(2) 0.022(2) -0.0003(18) -0.009(2) -0.004(2)
N9 0.036(3) 0.022(2) 0.023(2) -0.0034(18) -0.009(2) -0.004(2)
N10 0.035(3) 0.017(2) 0.024(2) -0.0035(19) -0.009(2) -0.003(2)
N11 0.032(3) 0.017(2) 0.021(2) 0.0001(17) -0.009(2) -0.007(2)
N12 0.031(3) 0.014(2) 0.031(2) -0.0061(18) -0.012(2) 0.0042(19)
N13 0.031(3) 0.018(2) 0.035(3) -0.007(2) -0.007(2) -0.005(2)
O1 0.037(2) 0.027(2) 0.021(2) -0.0060(15) -0.0073(17) -0.0059(18)
O2 0.049(3) 0.0153(19) 0.030(2) 0.0034(16) -0.0181(19) -0.0043(17)
O3 0.046(2) 0.0115(18) 0.033(2) 0.0009(15) -0.0175(18) -0.0092(17)
O4 0.037(2) 0.026(2) 0.034(2) -0.0113(17) -0.0022(18) -0.0090(18)
O5 0.043(3) 0.035(2) 0.033(2) -0.0165(18) -0.0093(19) -0.006(2)
O6 0.054(3) 0.018(2) 0.037(2) 0.0043(18) -0.014(2) -0.0073(19)
O7 0.034(2) 0.022(2) 0.050(2) -0.0089(18) -0.006(2) -0.0043(19)

loop_
_atom_type_symbol
_atom_type_description
_atom_type_scat_dispersion_real
_atom_type_scat_dispersion_imag
_atom_type_scat_source
C C 0.0033 0.0016 'International Tables Vol C Tables 4.2.6.8 and 6.1.1.4'
H H 0.0000 0.0000 'International Tables Vol C Tables 4.2.6.8 and 6.1.1.4'
N N 0.0061 0.0033 'International Tables Vol C Tables 4.2.6.8 and 6.1.1.4'
O O 0.0106 0.0060 'International Tables Vol C Tables 4.2.6.8 and 6.1.1.4'

loop_
_geom_angle_atom_site_label_1
_geom_angle_atom_site_label_2
_geom_angle_atom_site_label_3
_geom_angle
C2 C1 C5 132.7(5)
N2 C1 C2 109.9(4)
N2 C1 C5 117.4(4)
C1 C2 N8 125.5(4)
C3 C2 C1 106.0(4)
C3 C2 N8 128.1(4)
C2 C3 C7 133.8(5)
N1 C3 C2 105.6(4)
N1 C3 C7 120.6(5)
N4 C4 N5 105.0(4)
N4 C4 N6 135.1(4)
N6 C4 N5 120.0(4)
N3 C5 C1 122.4(4)
N3 C5 N5 112.2(4)
N5 C5 C1 125.3(4)
N10 C6 N11 106.1(4)
N10 C6 N12 134.3(5)
N12 C6 N11 119.7(4)
N9 C7 C3 125.1(4)
N9 C7 N11 111.7(4)
N11 C7 C3 123.1(4)
C3 N1 H1 133(4)
C3 N1 N2 113.5(4)
N2 N1 H1 113(3)
C1 N2 N1 105.1(4)
C5 N3 N4 103.6(4)
C4 N4 N3 112.3(4)
C4 N4 H4 125(3)
N3 N4 H4 121(3)
C4 N5 H5 125(3)
C5 N5 C4 106.9(4)
C5 N5 H5 128(3)
C4 N6 N7 116.7(4)
O1 N7 N6 116.7(4)
O1 N7 O2 121.9(4)
O2 N7 N6 121.4(4)
O3 N8 C2 117.4(4)
O4 N8 C2 118.5(4)
O4 N8 O3 124.0(4)
C7 N9 N10 103.8(4)
C6 N10 N9 111.5(4)
C6 N10 H10 126(3)
N9 N10 H10 122(3)
C6 N11 C7 106.8(4)
C6 N11 H11 122(3)
C7 N11 H11 132(3)
C6 N12 N13 115.5(4)
O5 N13 N12 116.3(4)
O6 N13 N12 121.6(4)
O6 N13 O5 122.1(4)
H7A O7 H7B 104.5

loop_
_geom_bond_atom_site_label_1
_geom_bond_atom_site_label_2
_geom_bond_distance
C1 C2 1.418(6)
C1 C5 1.461(7)
C1 N2 1.333(7)
C2 C3 1.380(7)
C2 N8 1.433(6)
C3 C7 1.455(7)
C3 N1 1.340(6)
C4 N4 1.331(6)
C4 N5 1.358(6)
C4 N6 1.338(6)
C5 N3 1.299(6)
C5 N5 1.354(6)
C6 N10 1.330(6)
C6 N11 1.350(6)
C6 N12 1.345(6)
C7 N9 1.302(7)
C7 N11 1.371(6)
N1 H1 0.92(3)
N1 N2 1.354(6)
N3 N4 1.368(6)
N4 H4 0.91(3)
N5 H5 0.92(3)
N6 N7 1.340(6)
N7 O1 1.234(5)
N7 O2 1.254(5)
N8 O3 1.242(5)
N8 O4 1.226(5)
N9 N10 1.386(6)
N10 H10 0.92(3)
N11 H11 0.92(3)
N12 N13 1.348(6)
N13 O5 1.245(5)
N13 O6 1.237(6)
O7 H7A 0.8701
O7 H7B 0.8702

loop_
_geom_hbond_atom_site_label_D
_geom_hbond_atom_site_label_H
_geom_hbond_atom_site_label_A
_geom_hbond_distance_DH
_geom_hbond_distance_HA
_geom_hbond_distance_DA
_geom_hbond_angle_DHA
_geom_hbond_site_symmetry_A
_geom_hbond_publ_flag
N1 H1 O7 0.92(3) 1.80(3) 2.698(6) 164(5) . yes
N4 H4 O3 0.91(3) 1.97(4) 2.805(5) 152(5) 1_545 yes
N5 H5 N6 0.92(3) 1.91(3) 2.810(6) 169(5) 2_654 yes
N11 H11 N12 0.92(3) 2.00(3) 2.897(6) 167(5) 2_566 yes
O7 H7A O2 0.87 2.02 2.881(5) 172.8 1_466 yes
